data_7119837
loop_
_publ_author_name
'Sundriyal, Sandeep'
'Chen, Patty'
'Lubin, Alexandra'
'Lueg, Gregor'
'Lu, Fengling'
'White, Andrew J. P.'
'Malmquist, Nicholas'
'Vedadi, Masoud'
'Scherf, Artur'
'Fuchter, Matthew'

_publ_section_title
;
 Identification of diaminoquinazoline histone lysine methyltransferase
 structure activity relationships that allow for segregation of human G9a
 inhibition and anti-Plasmodium activity
;
_journal_name_full 'Med. Chem. Commun.'
_journal_paper_doi 10.1039/C7MD00052A
_journal_year 2017
_chemical_formula_moiety 'C16 H20 Cl N3 O2'
_chemical_formula_sum 'C16 H20 Cl N3 O2'
_chemical_formula_weight 321.80
_space_group_crystal_system monoclinic
_space_group_IT_number 14
_space_group_name_Hall '-P 2ybc'
_space_group_name_H-M_alt 'P 1 21/c 1'
_symmetry_space_group_name_Hall '-P 2ybc'
_symmetry_space_group_name_H-M 'P 1 21/c 1'
_atom_sites_solution_hydrogens geom
_audit_creation_method SHELXL-2014/7
_audit_update_record
;
2016-10-20 deposited with the CCDC.
2017-03-14 downloaded from the CCDC.
;
_cell_angle_alpha 90
_cell_angle_beta 103.256(4)
_cell_angle_gamma 90
_cell_formula_units_Z 4
_cell_length_a 9.9885(4)
_cell_length_b 8.6548(4)
_cell_length_c 18.3874(7)
_cell_measurement_reflns_used 1670
_cell_measurement_temperature 173(2)
_cell_measurement_theta_max 27.4510
_cell_measurement_theta_min 2.7700
_cell_volume 1547.21(11)
_computing_cell_refinement 'CrysAlisPro, Agilent Technologies'
_computing_data_collection 'CrysAlisPro, Agilent Technologies'
_computing_data_reduction 'CrysAlisPro, Agilent Technologies'
_computing_molecular_graphics 'Bruker SHELXTL'
_computing_publication_material 'CIFTAB-2014 (Sheldrick, 2014)'
_computing_structure_refinement 'SHELXL-2014/7 (Sheldrick, 2014)'
_computing_structure_solution 'SHELXS-2014 (Sheldrick, 2014)'
_diffrn_ambient_temperature 173(2)
_diffrn_detector_area_resol_mean 16.0382
_diffrn_measured_fraction_theta_full 0.983
_diffrn_measured_fraction_theta_max 0.800
_diffrn_measurement_device_type 'Agilent Xcalibur 3 E'
_diffrn_measurement_method 'omega scans'
_diffrn_radiation_type MoK\a
_diffrn_radiation_wavelength 0.71073
_diffrn_reflns_av_R_equivalents 0.0195
_diffrn_reflns_av_unetI/netI 0.0382
_diffrn_reflns_Laue_measured_fraction_full 0.983
_diffrn_reflns_Laue_measured_fraction_max 0.800
_diffrn_reflns_limit_h_max 8
_diffrn_reflns_limit_h_min -11
_diffrn_reflns_limit_k_max 7
_diffrn_reflns_limit_k_min -10
_diffrn_reflns_limit_l_max 24
_diffrn_reflns_limit_l_min -15
_diffrn_reflns_number 5413
_diffrn_reflns_point_group_measured_fraction_full 0.983
_diffrn_reflns_point_group_measured_fraction_max 0.800
_diffrn_reflns_theta_full 25.242
_diffrn_reflns_theta_max 28.274
_diffrn_reflns_theta_min 2.614
_diffrn_source 'Enhance (Mo) X-ray Source'
_exptl_absorpt_coefficient_mu 0.258
_exptl_absorpt_correction_T_max 0.969
_exptl_absorpt_correction_T_min 0.905
_exptl_absorpt_correction_type analytical
_exptl_absorpt_process_details
; 
CrysAlisPro, Agilent Technologies, 
Version 1.171.37.35 (release 13-08-2014 CrysAlis171 .NET) 
(compiled Aug 13 2014,18:06:01) 
Analytical numeric absorption correction using a multifaceted crystal 
model based on expressions derived by R.C. Clark & J.S. Reid. 
(Clark, R. C. & Reid, J. S. (1995). Acta Cryst. A51, 887-897) 
Empirical absorption correction using spherical harmonics, 
implemented in SCALE3 ABSPACK scaling algorithm. 
;
_exptl_crystal_colour Colourless
_exptl_crystal_density_diffrn 1.381
_exptl_crystal_description plates
_exptl_crystal_F_000 680
_exptl_crystal_size_max 0.73
_exptl_crystal_size_mid 0.46
_exptl_crystal_size_min 0.13
_refine_diff_density_max 0.222
_refine_diff_density_min -0.210
_refine_diff_density_rms 0.046
_refine_ls_extinction_coef 0.0050(8)
_refine_ls_extinction_expression Fc^*^=kFc[1+0.001xFc^2^\l^3^/sin(2\q)]^-1/4^
_refine_ls_extinction_method 'SHELXL-2014/7 (Sheldrick 2014'
_refine_ls_goodness_of_fit_ref 1.052
_refine_ls_hydrogen_treatment constr
_refine_ls_matrix_type full
_refine_ls_number_parameters 203
_refine_ls_number_reflns 3074
_refine_ls_number_restraints 0
_refine_ls_restrained_S_all 1.052
_refine_ls_R_factor_all 0.0505
_refine_ls_R_factor_gt 0.0379
_refine_ls_shift/su_max 0.000
_refine_ls_shift/su_mean 0.000
_refine_ls_structure_factor_coef Fsqd
_refine_ls_weighting_details 'w=1/[\s^2^(Fo^2^)+(0.0310P)^2^+0.5932P] where P=(Fo^2^+2Fc^2^)/3'
_refine_ls_weighting_scheme calc
_refine_ls_wR_factor_gt 0.0821
_refine_ls_wR_factor_ref 0.0900
_reflns_Friedel_coverage 0.000
_reflns_number_gt 2522
_reflns_number_total 3074
_reflns_threshold_expression 'I > 2\s(I)'
_cod_data_source_file c7md00052a2.cif
_cod_data_source_block 114a
_cod_database_code 7119837
_shelx_shelxl_version_number 2014/7
_shelx_space_group_comment
; 
The symmetry employed for this shelxl refinement is uniquely defined 
by the following loop, which should always be used as a source of 
symmetry information in preference to the above space-group names. 
They are only intended as comments. 
;

loop_
_space_group_symop_operation_xyz
'x, y, z'
'-x, y+1/2, -z+1/2'
'-x, -y, -z'
'x, -y-1/2, z-1/2'

loop_
_atom_site_label
_atom_site_type_symbol
_atom_site_fract_x
_atom_site_fract_y
_atom_site_fract_z
_atom_site_U_iso_or_equiv
_atom_site_adp_type
_atom_site_occupancy
_atom_site_site_symmetry_order
_atom_site_calc_flag
_atom_site_refinement_flags_posn
_atom_site_refinement_flags_adp
N1 N 0.70334(14) 0.44754(16) 0.37910(7) 0.0215(3) Uani 1 1 d . .
C2 C 0.73846(17) 0.37593(19) 0.32258(9) 0.0208(4) Uani 1 1 d . .
C3 C 0.85379(17) 0.2754(2) 0.33303(9) 0.0224(4) Uani 1 1 d . .
H3A H 0.8788 0.2276 0.2915 0.027 Uiso 1 1 calc R U
C4 C 0.92725(17) 0.24935(19) 0.40363(9) 0.0216(4) Uani 1 1 d . .
Cl4 Cl 1.06738(4) 0.12520(5) 0.41685(2) 0.03163(15) Uani 1 1 d . .
C5 C 0.89245(17) 0.31829(19) 0.46667(9) 0.0203(4) Uani 1 1 d . .
C6 C 0.96318(17) 0.2949(2) 0.54208(9) 0.0229(4) Uani 1 1 d . .
H6A H 1.0410 0.2287 0.5534 0.027 Uiso 1 1 calc R U
C7 C 0.91974(17) 0.3674(2) 0.59833(9) 0.0226(4) Uani 1 1 d . .
C8 C 0.80320(17) 0.4672(2) 0.58176(9) 0.0224(4) Uani 1 1 d . .
C9 C 0.73492(18) 0.4917(2) 0.50925(9) 0.0227(4) Uani 1 1 d . .
H9A H 0.6579 0.5592 0.4986 0.027 Uiso 1 1 calc R U
C10 C 0.77780(17) 0.41768(19) 0.44993(9) 0.0205(4) Uani 1 1 d . .
N11 N 0.65306(15) 0.39788(17) 0.25249(7) 0.0233(3) Uani 1 1 d . .
C12 C 0.55685(18) 0.5266(2) 0.24228(9) 0.0262(4) Uani 1 1 d . .
H12A H 0.6047 0.6226 0.2335 0.031 Uiso 1 1 calc R U
H12B H 0.5224 0.5409 0.2882 0.031 Uiso 1 1 calc R U
C13 C 0.43757(18) 0.4974(2) 0.17704(9) 0.0289(4) Uani 1 1 d . .
H13A H 0.3847 0.4071 0.1881 0.035 Uiso 1 1 calc R U
H13B H 0.3757 0.5882 0.1697 0.035 Uiso 1 1 calc R U
N14 N 0.48383(15) 0.46835(17) 0.10885(7) 0.0247(3) Uani 1 1 d . .
C15 C 0.5735(2) 0.3341(2) 0.12055(9) 0.0292(4) Uani 1 1 d . .
H15A H 0.6049 0.3122 0.0743 0.035 Uiso 1 1 calc R U
H15B H 0.5214 0.2431 0.1316 0.035 Uiso 1 1 calc R U
C16 C 0.69724(19) 0.3594(2) 0.18431(9) 0.0318(4) Uani 1 1 d . .
H16A H 0.7542 0.2646 0.1924 0.038 Uiso 1 1 calc R U
H16B H 0.7541 0.4445 0.1716 0.038 Uiso 1 1 calc R U
C17 C 0.3652(2) 0.4417(2) 0.04703(10) 0.0366(5) Uani 1 1 d . .
H17A H 0.3144 0.3511 0.0579 0.055 Uiso 1 1 calc R U
H17B H 0.3967 0.4237 0.0010 0.055 Uiso 1 1 calc R U
H17C H 0.3050 0.5325 0.0406 0.055 Uiso 1 1 calc R U
O18 O 0.97869(12) 0.35314(15) 0.67293(6) 0.0292(3) Uani 1 1 d . .
C19 C 1.0939(2) 0.2521(2) 0.69295(10) 0.0358(5) Uani 1 1 d . .
H19B H 1.0671 0.1480 0.6741 0.054 Uiso 1 1 calc R U
H19C H 1.1255 0.2489 0.7475 0.054 Uiso 1 1 calc R U
H19A H 1.1684 0.2899 0.6710 0.054 Uiso 1 1 calc R U
O20 O 0.76754(13) 0.53031(15) 0.64241(6) 0.0287(3) Uani 1 1 d . .
C21 C 0.6482(2) 0.6264(2) 0.62779(10) 0.0330(4) Uani 1 1 d . .
H21C H 0.6294 0.6612 0.6752 0.049 Uiso 1 1 calc R U
H21B H 0.5692 0.5677 0.5997 0.049 Uiso 1 1 calc R U
H21A H 0.6640 0.7164 0.5985 0.049 Uiso 1 1 calc R U

loop_
_atom_site_aniso_label
_atom_site_aniso_U_11
_atom_site_aniso_U_22
_atom_site_aniso_U_33
_atom_site_aniso_U_23
_atom_site_aniso_U_13
_atom_site_aniso_U_12
N1 0.0219(7) 0.0240(8) 0.0185(7) -0.0001(6) 0.0048(6) 0.0018(6)
C2 0.0214(9) 0.0191(9) 0.0220(8) 0.0020(7) 0.0052(7) -0.0020(7)
C3 0.0236(9) 0.0232(9) 0.0216(8) -0.0013(7) 0.0079(7) 0.0001(7)
C4 0.0178(8) 0.0195(8) 0.0270(9) 0.0021(7) 0.0042(7) -0.0005(7)
Cl4 0.0258(2) 0.0353(3) 0.0314(3) -0.0018(2) 0.00177(18) 0.0109(2)
C5 0.0185(8) 0.0203(9) 0.0221(8) 0.0015(7) 0.0046(6) -0.0032(7)
C6 0.0191(9) 0.0228(9) 0.0248(9) 0.0043(7) 0.0008(7) -0.0018(7)
C7 0.0215(9) 0.0252(9) 0.0194(8) 0.0033(7) 0.0013(6) -0.0069(7)
C8 0.0233(9) 0.0231(9) 0.0216(8) -0.0008(7) 0.0071(7) -0.0047(7)
C9 0.0227(9) 0.0237(9) 0.0220(8) 0.0006(7) 0.0054(7) 0.0002(7)
C10 0.0192(8) 0.0216(8) 0.0202(8) 0.0030(7) 0.0036(6) -0.0036(7)
N11 0.0255(8) 0.0273(8) 0.0169(7) -0.0003(6) 0.0041(6) 0.0073(6)
C12 0.0304(10) 0.0253(9) 0.0221(8) -0.0010(7) 0.0044(7) 0.0077(8)
C13 0.0269(10) 0.0359(11) 0.0224(9) -0.0013(8) 0.0027(7) 0.0076(8)
N14 0.0280(8) 0.0271(8) 0.0169(7) -0.0003(6) 0.0012(6) 0.0041(7)
C15 0.0384(11) 0.0300(10) 0.0192(8) -0.0013(8) 0.0065(7) 0.0073(9)
C16 0.0316(10) 0.0437(12) 0.0209(9) -0.0008(8) 0.0075(7) 0.0129(9)
C17 0.0338(11) 0.0464(12) 0.0251(9) -0.0018(9) -0.0024(8) 0.0034(10)
O18 0.0266(7) 0.0398(8) 0.0187(6) 0.0033(6) 0.0002(5) -0.0001(6)
C19 0.0306(11) 0.0464(12) 0.0253(9) 0.0066(9) -0.0043(8) 0.0048(9)
O20 0.0322(7) 0.0350(7) 0.0190(6) -0.0030(5) 0.0060(5) 0.0020(6)
C21 0.0343(11) 0.0396(11) 0.0270(9) -0.0061(9) 0.0112(8) 0.0033(9)

loop_
_atom_type_symbol
_atom_type_description
_atom_type_scat_dispersion_real
_atom_type_scat_dispersion_imag
_atom_type_scat_source
C C 0.0033 0.0016 'International Tables Vol C Tables 4.2.6.8 and 6.1.1.4'
H H 0.0000 0.0000 'International Tables Vol C Tables 4.2.6.8 and 6.1.1.4'
Cl Cl 0.1484 0.1585 'International Tables Vol C Tables 4.2.6.8 and 6.1.1.4'
N N 0.0061 0.0033 'International Tables Vol C Tables 4.2.6.8 and 6.1.1.4'
O O 0.0106 0.0060 'International Tables Vol C Tables 4.2.6.8 and 6.1.1.4'

loop_
_geom_angle_atom_site_label_1
_geom_angle_atom_site_label_2
_geom_angle_atom_site_label_3
_geom_angle
C2 N1 C10 118.33(15)
N1 C2 N11 116.63(15)
N1 C2 C3 122.20(15)
N11 C2 C3 121.10(15)
C4 C3 C2 118.37(15)
C3 C4 C5 122.23(16)
C3 C4 Cl4 118.60(13)
C5 C4 Cl4 119.16(12)
C10 C5 C4 114.73(14)
C10 C5 C6 119.88(15)
C4 C5 C6 125.39(16)
C7 C6 C5 120.16(16)
C6 C7 O18 125.50(16)
C6 C7 C8 120.21(15)
O18 C7 C8 114.29(15)
O20 C8 C9 124.82(16)
O20 C8 C7 115.00(14)
C9 C8 C7 120.17(15)
C8 C9 C10 120.69(16)
N1 C10 C5 124.10(15)
N1 C10 C9 117.01(15)
C5 C10 C9 118.89(15)
C2 N11 C12 118.19(13)
C2 N11 C16 121.64(14)
C12 N11 C16 112.62(13)
N11 C12 C13 110.66(14)
N14 C13 C12 111.48(15)
C15 N14 C13 108.52(13)
C15 N14 C17 110.60(14)
C13 N14 C17 109.70(14)
N14 C15 C16 111.44(15)
N11 C16 C15 110.17(15)
C7 O18 C19 116.79(14)
C8 O20 C21 116.35(13)

loop_
_geom_bond_atom_site_label_1
_geom_bond_atom_site_label_2
_geom_bond_distance
N1 C2 1.325(2)
N1 C10 1.368(2)
C2 N11 1.386(2)
C2 C3 1.421(2)
C3 C4 1.356(2)
C4 C5 1.416(2)
C4 Cl4 1.7368(17)
C5 C10 1.409(2)
C5 C6 1.419(2)
C6 C7 1.363(2)
C7 O18 1.3685(19)
C7 C8 1.425(2)
C8 O20 1.360(2)
C8 C9 1.368(2)
C9 C10 1.413(2)
N11 C12 1.455(2)
N11 C16 1.460(2)
C12 C13 1.506(2)
C13 N14 1.454(2)
N14 C15 1.453(2)
N14 C17 1.460(2)
C15 C16 1.512(2)
O18 C19 1.425(2)
O20 C21 1.428(2)
